data_4026211
loop_
_publ_author_name
'Takayoshi Arai'
'Makiko Wasai'
'Naota Yokoyama'

_publ_section_title
;
 Easy Access to Fully Functionalized Chiral Tetrahydro-\b-Carboline
 Alkaloids
;
_journal_name_full 'Journal of Organic Chemistry'
_journal_page_first 2909
_journal_page_last 2912
_journal_paper_doi 10.1021/jo1025833
_journal_volume 76
_journal_year 2011
_chemical_formula_sum 'C30 H25 Br N2 O'
_chemical_formula_weight 509.43
_chemical_name_systematic
; 
 ? 
;
_space_group_IT_number 19
_symmetry_cell_setting orthorhombic
_symmetry_space_group_name_Hall 'P 2ac 2ab'
_symmetry_space_group_name_H-M 'P 21 21 21'
_atom_sites_solution_hydrogens geom
_atom_sites_solution_primary direct
_atom_sites_solution_secondary difmap
_audit_creation_method SHELXL-97
_cell_angle_alpha 90.00
_cell_angle_beta 90.00
_cell_angle_gamma 90.00
_cell_formula_units_Z 4
_cell_length_a 10.2659(8)
_cell_length_b 16.5538(12)
_cell_length_c 16.9975(12)
_cell_measurement_temperature 296(2)
_cell_volume 2888.5(4)
_computing_structure_refinement 'SHELXL-97 (Sheldrick, 1997)'
_computing_structure_solution 'SHELXS-97 (Sheldrick, 1990)'
_diffrn_ambient_temperature 296(2)
_diffrn_measured_fraction_theta_full 0.933
_diffrn_measured_fraction_theta_max 0.933
_diffrn_radiation_monochromator graphite
_diffrn_radiation_source 'fine-focus sealed tube'
_diffrn_radiation_type MoK\a
_diffrn_radiation_wavelength 0.71073
_diffrn_reflns_av_R_equivalents 0.0218
_diffrn_reflns_av_sigmaI/netI 0.0518
_diffrn_reflns_limit_h_max 13
_diffrn_reflns_limit_h_min -12
_diffrn_reflns_limit_k_max 15
_diffrn_reflns_limit_k_min -21
_diffrn_reflns_limit_l_max 22
_diffrn_reflns_limit_l_min -21
_diffrn_reflns_number 16054
_diffrn_reflns_theta_full 28.47
_diffrn_reflns_theta_max 28.47
_diffrn_reflns_theta_min 1.72
_exptl_absorpt_coefficient_mu 1.445
_exptl_crystal_density_diffrn 1.171
_exptl_crystal_F_000 1048
_refine_diff_density_max 6.065
_refine_diff_density_min -1.067
_refine_diff_density_rms 0.362
_refine_ls_abs_structure_details 'Flack H D (1983), Acta Cryst. A39, 876-881'
_refine_ls_abs_structure_Flack 0.03(3)
_refine_ls_extinction_method none
_refine_ls_goodness_of_fit_ref 2.798
_refine_ls_hydrogen_treatment mixed
_refine_ls_matrix_type full
_refine_ls_number_parameters 308
_refine_ls_number_reflns 6558
_refine_ls_number_restraints 0
_refine_ls_restrained_S_all 2.798
_refine_ls_R_factor_all 0.1446
_refine_ls_R_factor_gt 0.1370
_refine_ls_shift/su_max 0.000
_refine_ls_shift/su_mean 0.000
_refine_ls_structure_factor_coef Fsqd
_refine_ls_weighting_details 'calc w=1/[\s^2^(Fo^2^)+(0.1000P)^2^+1.0000P] where P=(Fo^2^+2Fc^2^)/3'
_refine_ls_weighting_scheme calc
_refine_ls_wR_factor_gt 0.3728
_refine_ls_wR_factor_ref 0.3800
_reflns_number_gt 5876
_reflns_number_total 6558
_reflns_threshold_expression >2sigma(I)
_cod_data_source_file jo1025833_si_001.cif
_cod_data_source_block pictet_ph_ph_4_br_o
_cod_database_code 4026211

loop_
_symmetry_equiv_pos_as_xyz
'x, y, z'
'-x+1/2, -y, z+1/2'
'-x, y+1/2, -z+1/2'
'x+1/2, -y+1/2, -z'

loop_
_atom_site_label
_atom_site_type_symbol
_atom_site_fract_x
_atom_site_fract_y
_atom_site_fract_z
_atom_site_U_iso_or_equiv
_atom_site_adp_type
_atom_site_occupancy
_atom_site_symmetry_multiplicity
_atom_site_calc_flag
_atom_site_refinement_flags
Br1 Br -0.01831(11) 0.44332(6) 0.82374(7) 0.0384(4) Uani 1 1 d .
C1 C 0.9016(9) 0.7838(6) 0.8319(6) 0.0263(19) Uani 1 1 d .
H1 H 0.9741 0.8128 0.8152 0.032 Uiso 1 1 calc R
C2 C 0.9185(9) 0.7031(6) 0.8613(6) 0.0251(19) Uani 1 1 d .
H2 H 1.0007 0.6794 0.8608 0.030 Uiso 1 1 calc R
C3 C 0.8147(10) 0.6610(6) 0.8898(5) 0.026(2) Uani 1 1 d .
H3 H 0.8258 0.6091 0.9097 0.031 Uiso 1 1 calc R
C4 C 0.7791(8) 0.8195(5) 0.8278(5) 0.0205(16) Uani 1 1 d .
H4 H 0.7686 0.8706 0.8061 0.025 Uiso 1 1 calc R
C5 C 0.6682(9) 0.7753(5) 0.8582(5) 0.0179(17) Uani 1 1 d .
C6 C 0.6921(10) 0.6965(5) 0.8887(5) 0.0191(17) Uani 1 1 d .
C7 C 0.5350(9) 0.7919(5) 0.8665(4) 0.0180(16) Uani 1 1 d .
C8 C 0.4782(9) 0.7277(5) 0.9026(5) 0.0171(15) Uani 1 1 d .
C9 C 0.3423(9) 0.7202(5) 0.9292(5) 0.0180(16) Uani 1 1 d .
H9 H 0.3398 0.7250 0.9867 0.022 Uiso 1 1 calc R
C10 C 0.3366(8) 0.8709(5) 0.8986(5) 0.0163(16) Uani 1 1 d .
H10 H 0.3642 0.8796 0.9532 0.020 Uiso 1 1 calc R
C11 C 0.4610(8) 0.8668(5) 0.8456(5) 0.0177(16) Uani 1 1 d .
H11 H 0.5161 0.9124 0.8612 0.021 Uiso 1 1 calc R
C12 C 0.4404(9) 0.8747(5) 0.7590(5) 0.0201(17) Uani 1 1 d .
C13 C 0.5211(12) 0.9296(6) 0.7158(5) 0.030(2) Uani 1 1 d .
H13 H 0.5840 0.9603 0.7415 0.037 Uiso 1 1 calc R
C14 C 0.5037(11) 0.9364(7) 0.6339(6) 0.036(2) Uani 1 1 d .
H14 H 0.5586 0.9708 0.6061 0.043 Uiso 1 1 calc R
C15 C 0.4119(13) 0.8957(8) 0.5941(6) 0.040(3) Uani 1 1 d .
H15 H 0.4026 0.9026 0.5400 0.048 Uiso 1 1 calc R
C16 C 0.3275(11) 0.8408(7) 0.6367(6) 0.031(2) Uani 1 1 d .
H16 H 0.2622 0.8128 0.6103 0.037 Uiso 1 1 calc R
C17 C 0.3448(10) 0.8303(6) 0.7172(5) 0.0250(19) Uani 1 1 d .
H17 H 0.2926 0.7936 0.7440 0.030 Uiso 1 1 calc R
C18 C 0.3023(9) 1.0184(5) 0.8768(5) 0.0178(16) Uani 1 1 d .
C19 C 0.3309(9) 1.0580(6) 0.8073(5) 0.0246(18) Uani 1 1 d .
H19 H 0.3096 1.0332 0.7599 0.030 Uiso 1 1 calc R
C20 C 0.2367(9) 0.9355(5) 0.8774(5) 0.0188(16) Uani 1 1 d .
H20 H 0.2008 0.9241 0.8252 0.023 Uiso 1 1 calc R
C21 C 0.3349(9) 1.0555(6) 0.9474(5) 0.0232(17) Uani 1 1 d .
H21 H 0.3183 1.0292 0.9947 0.028 Uiso 1 1 calc R
C22 C 0.4247(12) 1.1702(7) 0.8787(7) 0.037(2) Uani 1 1 d .
H22 H 0.4687 1.2193 0.8789 0.045 Uiso 1 1 calc R
C23 C 0.3893(12) 1.1326(7) 0.8054(6) 0.036(2) Uani 1 1 d .
H23 H 0.4056 1.1583 0.7578 0.044 Uiso 1 1 calc R
C24 C 0.3933(12) 1.1332(7) 0.9477(7) 0.036(2) Uani 1 1 d .
H24 H 0.4102 1.1589 0.9952 0.043 Uiso 1 1 calc R
C25 C 0.2686(8) 0.6461(5) 0.9052(5) 0.0204(18) Uani 1 1 d .
C26 C 0.2669(8) 0.6201(5) 0.8257(5) 0.0200(16) Uani 1 1 d .
H26 H 0.3203 0.6452 0.7889 0.024 Uiso 1 1 calc R
C27 C 0.1868(10) 0.5579(6) 0.8029(5) 0.0278(19) Uani 1 1 d .
H27 H 0.1870 0.5404 0.7508 0.033 Uiso 1 1 calc R
C28 C 0.1065(9) 0.5215(5) 0.8568(6) 0.0226(18) Uani 1 1 d .
C29 C 0.1095(10) 0.5412(5) 0.9372(5) 0.0239(18) Uani 1 1 d .
H29 H 0.0586 0.5140 0.9739 0.029 Uiso 1 1 calc R
C30 C 0.1951(10) 0.6057(5) 0.9598(5) 0.0227(18) Uani 1 1 d .
H30 H 0.2009 0.6203 1.0125 0.027 Uiso 1 1 calc R
N1 N 0.5718(8) 0.6677(4) 0.9153(5) 0.0212(15) Uani 1 1 d .
N2 N 0.2701(8) 0.7906(4) 0.8935(5) 0.0193(14) Uani 1 1 d .
H2A H 0.2553 0.7795 0.8425 0.023 Uiso 1 1 calc R
H2B H 0.1921 0.7946 0.9174 0.023 Uiso 1 1 calc R
O1 O 0.1359(7) 0.9302(4) 0.9344(4) 0.0289(15) Uani 1 1 d .
H1A H 0.0657 0.9241 0.9122 0.043 Uiso 1 1 calc R

loop_
_atom_site_aniso_label
_atom_site_aniso_U_11
_atom_site_aniso_U_22
_atom_site_aniso_U_33
_atom_site_aniso_U_23
_atom_site_aniso_U_13
_atom_site_aniso_U_12
Br1 0.0398(6) 0.0300(5) 0.0453(6) -0.0043(4) -0.0129(5) -0.0111(4)
C1 0.023(4) 0.025(4) 0.031(5) 0.011(4) 0.001(4) 0.002(3)
C2 0.017(4) 0.029(5) 0.030(4) 0.006(4) 0.000(4) 0.007(4)
C3 0.029(5) 0.025(5) 0.024(4) 0.006(4) -0.005(4) 0.008(4)
C4 0.015(4) 0.018(4) 0.029(4) 0.005(3) 0.003(4) 0.005(3)
C5 0.026(5) 0.010(3) 0.018(4) 0.003(3) -0.006(3) 0.006(3)
C6 0.030(5) 0.010(4) 0.017(4) -0.004(3) 0.000(3) 0.006(3)
C7 0.023(4) 0.017(4) 0.013(3) -0.001(3) -0.005(3) -0.002(3)
C8 0.017(4) 0.016(4) 0.018(3) -0.004(3) -0.003(3) -0.001(3)
C9 0.017(4) 0.015(4) 0.022(4) 0.000(3) -0.006(3) -0.003(3)
C10 0.015(4) 0.018(4) 0.016(4) 0.004(3) -0.002(3) 0.004(3)
C11 0.013(4) 0.015(3) 0.025(4) -0.001(3) 0.000(3) 0.001(3)
C12 0.016(4) 0.019(4) 0.025(4) -0.001(3) 0.000(3) 0.004(3)
C13 0.037(5) 0.030(5) 0.025(4) 0.007(4) 0.008(4) -0.002(4)
C14 0.033(6) 0.045(6) 0.030(5) 0.013(4) 0.006(4) 0.022(5)
C15 0.048(7) 0.056(7) 0.016(4) 0.003(4) 0.002(4) 0.030(6)
C16 0.029(5) 0.040(6) 0.024(5) -0.008(4) -0.010(4) 0.011(4)
C17 0.027(5) 0.023(4) 0.025(4) -0.004(4) 0.001(4) 0.006(4)
C18 0.020(4) 0.010(3) 0.024(4) 0.003(3) 0.001(3) 0.003(3)
C19 0.032(5) 0.022(4) 0.019(4) 0.000(3) -0.002(3) 0.005(4)
C20 0.023(4) 0.012(4) 0.022(4) 0.009(3) 0.002(3) 0.006(3)
C21 0.023(4) 0.024(4) 0.023(4) 0.003(4) -0.002(3) 0.003(4)
C22 0.030(6) 0.030(5) 0.053(6) -0.001(5) 0.003(5) -0.009(4)
C23 0.046(6) 0.028(5) 0.035(5) 0.017(4) 0.002(5) -0.007(5)
C24 0.034(6) 0.027(5) 0.048(6) -0.008(5) 0.012(5) -0.004(4)
C25 0.012(4) 0.017(4) 0.032(5) -0.009(3) -0.005(3) 0.005(3)
C26 0.019(4) 0.021(4) 0.020(4) 0.003(3) 0.004(3) -0.002(3)
C27 0.034(5) 0.027(4) 0.022(4) -0.006(4) -0.007(3) 0.010(4)
C28 0.019(4) 0.017(4) 0.031(4) -0.006(3) -0.012(4) -0.001(3)
C29 0.025(5) 0.020(4) 0.027(4) 0.000(3) -0.002(4) -0.002(3)
C30 0.025(5) 0.018(4) 0.026(4) 0.001(3) -0.009(4) 0.000(3)
N1 0.016(3) 0.017(3) 0.031(4) 0.006(3) -0.003(3) 0.004(3)
N2 0.020(4) 0.011(3) 0.027(4) -0.001(3) 0.001(3) 0.000(3)
O1 0.017(3) 0.021(3) 0.048(4) 0.009(3) 0.008(3) 0.008(3)

loop_
_atom_type_symbol
_atom_type_description
_atom_type_scat_dispersion_real
_atom_type_scat_dispersion_imag
_atom_type_scat_source
C C 0.0033 0.0016 'International Tables Vol C Tables 4.2.6.8 and 6.1.1.4'
H H 0.0000 0.0000 'International Tables Vol C Tables 4.2.6.8 and 6.1.1.4'
N N 0.0061 0.0033 'International Tables Vol C Tables 4.2.6.8 and 6.1.1.4'
O O 0.0106 0.0060 'International Tables Vol C Tables 4.2.6.8 and 6.1.1.4'
Br Br -0.2901 2.4595 'International Tables Vol C Tables 4.2.6.8 and 6.1.1.4'

loop_
_geom_angle_atom_site_label_1
_geom_angle_atom_site_label_2
_geom_angle_atom_site_label_3
_geom_angle
C4 C1 C2 121.4(9)
C3 C2 C1 120.3(9)
C2 C3 C6 119.1(8)
C1 C4 C5 118.6(8)
C7 C5 C6 108.1(8)
C7 C5 C4 134.7(7)
C6 C5 C4 117.2(8)
C3 C6 N1 130.6(8)
C3 C6 C5 123.2(9)
N1 C6 C5 106.1(8)
C8 C7 C5 108.1(8)
C8 C7 C11 122.5(8)
C5 C7 C11 129.3(8)
C7 C8 N1 109.3(8)
C7 C8 C9 127.7(8)
N1 C8 C9 122.9(7)
C8 C9 C25 117.6(7)
C8 C9 N2 106.1(7)
C25 C9 N2 105.9(7)
N2 C10 C20 107.6(7)
N2 C10 C11 107.5(7)
C20 C10 C11 116.4(7)
C12 C11 C7 112.2(7)
C12 C11 C10 116.6(7)
C7 C11 C10 108.3(7)
C17 C12 C13 118.2(9)
C17 C12 C11 123.2(8)
C13 C12 C11 118.5(8)
C14 C13 C12 118.9(10)
C15 C14 C13 123.2(11)
C14 C15 C16 118.8(9)
C17 C16 C15 119.6(10)
C16 C17 C12 121.2(10)
C19 C18 C21 118.5(8)
C19 C18 C20 121.7(8)
C21 C18 C20 119.8(8)
C23 C19 C18 122.7(9)
O1 C20 C10 106.6(6)
O1 C20 C18 112.4(7)
C10 C20 C18 109.6(7)
C18 C21 C24 120.4(9)
C24 C22 C23 119.4(10)
C19 C23 C22 118.6(9)
C22 C24 C21 120.3(10)
C30 C25 C26 119.4(8)
C30 C25 C9 119.5(8)
C26 C25 C9 121.0(8)
C27 C26 C25 120.2(8)
C28 C27 C26 120.0(8)
C27 C28 C29 122.4(9)
C27 C28 Br1 120.3(7)
C29 C28 Br1 117.3(7)
C28 C29 C30 116.5(9)
C25 C30 C29 121.3(8)
C8 N1 C6 108.3(7)
C10 N2 C9 116.0(7)

loop_
_geom_bond_atom_site_label_1
_geom_bond_atom_site_label_2
_geom_bond_distance
Br1 C28 1.906(9)
C1 C4 1.391(12)
C1 C2 1.437(13)
C2 C3 1.362(15)
C3 C6 1.390(14)
C4 C5 1.447(12)
C5 C7 1.402(13)
C5 C6 1.425(11)
C6 N1 1.399(13)
C7 C8 1.359(12)
C7 C11 1.496(11)
C8 N1 1.398(11)
C8 C9 1.472(13)
C9 C25 1.499(11)
C9 N2 1.508(11)
C10 N2 1.497(11)
C10 C20 1.524(11)
C10 C11 1.564(12)
C11 C12 1.494(12)
C12 C17 1.416(13)
C12 C13 1.433(13)
C13 C14 1.408(13)
C14 C15 1.343(18)
C15 C16 1.449(18)
C16 C17 1.391(13)
C18 C19 1.383(12)
C18 C21 1.388(13)
C18 C20 1.528(11)
C19 C23 1.373(14)
C20 O1 1.420(11)
C21 C24 1.419(15)
C22 C24 1.362(17)
C22 C23 1.438(16)
C25 C30 1.370(14)
C25 C26 1.418(13)
C26 C27 1.373(13)
C27 C28 1.372(15)
C28 C29 1.406(13)
C29 C30 1.434(13)
